data_2224032
loop_
_publ_author_name
'Benzeid, Hanane'
'Saffon, Nathalie'
'Garrigues, Bernard'
'Essassi, El Mokhtar'
'Ng, Seik Weng'

_publ_section_title
;
 1-Benzyl-3-phenylquinoxalin-2(1<i>H</i>)-one
;
_journal_coeditor_code TK2547
_journal_issue 11
_journal_name_full 'Acta Crystallographica Section E'
_journal_page_first o2685
_journal_paper_doi 10.1107/S1600536809039944
_journal_volume 65
_journal_year 2009
_chemical_formula_iupac 'C21 H16 N2 O'
_chemical_formula_moiety 'C21 H16 N2 O'
_chemical_formula_sum 'C21 H16 N2 O'
_chemical_formula_weight 312.36
_chemical_name_systematic
;
1-Benzyl-3-phenylquinoxalin-2(1<i>H</i>)-one
;
_space_group_IT_number 2
_symmetry_cell_setting triclinic
_symmetry_space_group_name_Hall '-P 1'
_symmetry_space_group_name_H-M 'P -1'
_atom_sites_solution_hydrogens geom
_atom_sites_solution_primary direct
_atom_sites_solution_secondary difmap
_audit_creation_method SHELXL-97
_cell_angle_alpha 62.260(2)
_cell_angle_beta 89.963(2)
_cell_angle_gamma 87.845(2)
_cell_formula_units_Z 2
_cell_length_a 5.4776(2)
_cell_length_b 12.7015(3)
_cell_length_c 12.7469(4)
_cell_measurement_reflns_used 2441
_cell_measurement_temperature 193(2)
_cell_measurement_theta_max 28.3
_cell_measurement_theta_min 5.4
_cell_volume 784.23(4)
_computing_cell_refinement 'SAINT (Bruker, 2005)'
_computing_data_collection 'APEX2 (Bruker, 2005)'
_computing_data_reduction 'SAINT (Bruker, 2005)'
_computing_molecular_graphics 'X-SEED (Barbour, 2001)'
_computing_publication_material 'publCIF (Westrip, 2009)'
_computing_structure_refinement 'SHELXL97 (Sheldrick, 2008)'
_computing_structure_solution 'SHELXS97 (Sheldrick, 2008)'
_diffrn_ambient_temperature 193(2)
_diffrn_measured_fraction_theta_full 0.992
_diffrn_measured_fraction_theta_max 0.992
_diffrn_measurement_device_type 'Bruker APEX2'
_diffrn_measurement_method '\f and \w'
_diffrn_radiation_monochromator graphite
_diffrn_radiation_source 'fine-focus sealed tube'
_diffrn_radiation_type MoK\a
_diffrn_radiation_wavelength 0.71073
_diffrn_reflns_av_R_equivalents 0.037
_diffrn_reflns_av_sigmaI/netI 0.043
_diffrn_reflns_limit_h_max 7
_diffrn_reflns_limit_h_min -7
_diffrn_reflns_limit_k_max 16
_diffrn_reflns_limit_k_min -14
_diffrn_reflns_limit_l_max 16
_diffrn_reflns_limit_l_min 0
_diffrn_reflns_number 12094
_diffrn_reflns_theta_full 28.3
_diffrn_reflns_theta_max 28.3
_diffrn_reflns_theta_min 5.1
_diffrn_standards_decay_% 0
_diffrn_standards_interval_count 0
_diffrn_standards_interval_time 0
_diffrn_standards_number 0
_exptl_absorpt_coefficient_mu 0.082
_exptl_absorpt_correction_type none
_exptl_crystal_colour Yellow
_exptl_crystal_density_diffrn 1.323
_exptl_crystal_density_method 'not measured'
_exptl_crystal_description Plate
_exptl_crystal_F_000 328
_exptl_crystal_size_max 0.60
_exptl_crystal_size_mid 0.20
_exptl_crystal_size_min 0.10
_refine_diff_density_max 0.25
_refine_diff_density_min -0.23
_refine_ls_extinction_method none
_refine_ls_goodness_of_fit_ref 1.04
_refine_ls_hydrogen_treatment constr
_refine_ls_matrix_type full
_refine_ls_number_parameters 217
_refine_ls_number_reflns 3864
_refine_ls_number_restraints 0
_refine_ls_restrained_S_all 1.04
_refine_ls_R_factor_all 0.077
_refine_ls_R_factor_gt 0.046
_refine_ls_shift/su_max 0.001
_refine_ls_shift/su_mean 0.001
_refine_ls_structure_factor_coef Fsqd
_refine_ls_weighting_details 'calc w=1/[\s^2^(Fo^2^)+(0.0537P)^2^+0.0846P] where P=(Fo^2^+2Fc^2^)/3'
_refine_ls_weighting_scheme calc
_refine_ls_wR_factor_gt 0.107
_refine_ls_wR_factor_ref 0.123
_reflns_number_gt 2613
_reflns_number_total 3864
_reflns_threshold_expression I>2\s(I)
_cod_data_source_file tk2547.cif
_cod_data_source_block I
_cod_depositor_comments
;
The following automatic conversions were performed:
'_symmetry_cell_setting' value 'Triclinic' changed to 'triclinic'
according to '/home/saulius/struct/CIF-dictionaries/cif_core.dic'
dictionary named 'cif_core.dic' version 2.4.1 from
2010-06-29.

'_exptl_absorpt_correction_type' value 'None' changed to
'none' according to '/home/saulius/struct/CIF-dictionaries/cif_core.dic'
dictionary named 'cif_core.dic' version 2.4.1 from 2010-06-29.

Automatic conversion script
Id: cif_fix_enum 1527 2010-12-29 10:47:43Z saulius 

The following automatic conversions were performed:

'_symmetry_cell_setting' value 'Triclinic' changed to 'triclinic'
according to /home/saulius/struct/CIF-dictionaries/cif_core.dic
dictionary named 'cif_core.dic' version 2.4.1 from
2010-06-29.

'_exptl_absorpt_correction_type' value 'None' changed to
'none' according to
/home/saulius/struct/CIF-dictionaries/cif_core.dic dictionary named
'cif_core.dic' version 2.4.1 from 2010-06-29.

Automatic conversion script
Id: cif_fix_values 1715 2011-07-08 13:25:40Z adriana 
;
_cod_database_code 2224032
_cod_database_fobs_code 2224032

loop_
_symmetry_equiv_pos_as_xyz
'x, y, z'
'-x, -y, -z'

loop_
_atom_site_type_symbol
_atom_site_label
_atom_site_fract_x
_atom_site_fract_y
_atom_site_fract_z
_atom_site_U_iso_or_equiv
_atom_site_adp_type
_atom_site_calc_flag
_atom_site_refinement_flags
_atom_site_occupancy
_atom_site_disorder_assembly
_atom_site_disorder_group
O O1 0.8050(2) 0.89874(9) 0.53919(8) 0.0380(3) Uani d . 1 . .
N N1 1.1349(2) 0.77023(10) 0.59168(9) 0.0277(3) Uani d . 1 . .
N N2 0.9967(2) 0.67563(10) 0.82777(10) 0.0305(3) Uani d . 1 . .
C C1 0.9290(3) 0.81877(12) 0.61835(12) 0.0280(3) Uani d . 1 . .
C C2 0.8775(3) 0.76874(12) 0.74735(11) 0.0276(3) Uani d . 1 . .
C C3 0.6910(3) 0.82891(12) 0.78827(12) 0.0286(3) Uani d . 1 . .
C C4 0.4926(3) 0.89908(12) 0.71895(13) 0.0319(3) Uani d . 1 . .
H H4 0.4715 0.9110 0.6402 0.038 Uiso calc R 1 . .
C C5 0.3266(3) 0.95134(14) 0.76436(14) 0.0381(4) Uani d . 1 . .
H H5 0.1920 0.9985 0.7164 0.046 Uiso calc R 1 . .
C C6 0.3539(3) 0.93598(14) 0.87820(14) 0.0407(4) Uani d . 1 . .
H H6 0.2388 0.9722 0.9086 0.049 Uiso calc R 1 . .
C C7 0.5508(3) 0.86731(14) 0.94800(13) 0.0412(4) Uani d . 1 . .
H H7 0.5715 0.8567 1.0264 0.049 Uiso calc R 1 . .
C C8 0.7170(3) 0.81428(13) 0.90366(13) 0.0361(4) Uani d . 1 . .
H H8 0.8510 0.7672 0.9522 0.043 Uiso calc R 1 . .
C C9 1.2618(3) 0.66951(12) 0.67667(12) 0.0289(3) Uani d . 1 . .
C C10 1.1849(3) 0.62205(12) 0.79476(12) 0.0296(3) Uani d . 1 . .
C C11 1.3073(3) 0.52005(13) 0.88251(13) 0.0360(4) Uani d . 1 . .
H H11 1.2555 0.4871 0.9623 0.043 Uiso calc R 1 . .
C C12 1.5020(3) 0.46731(14) 0.85381(14) 0.0408(4) Uani d . 1 . .
H H12 1.5861 0.3990 0.9138 0.049 Uiso calc R 1 . .
C C13 1.5755(3) 0.51431(14) 0.73642(15) 0.0408(4) Uani d . 1 . .
H H13 1.7093 0.4774 0.7169 0.049 Uiso calc R 1 . .
C C14 1.4563(3) 0.61377(13) 0.64823(13) 0.0349(3) Uani d . 1 . .
H H14 1.5065 0.6443 0.5684 0.042 Uiso calc R 1 . .
C C15 1.2157(3) 0.82914(12) 0.46821(12) 0.0303(3) Uani d . 1 . .
H H15A 1.3964 0.8232 0.4678 0.036 Uiso calc R 1 . .
H H15B 1.1655 0.9147 0.4322 0.036 Uiso calc R 1 . .
C C16 1.1145(2) 0.77719(12) 0.39268(12) 0.0274(3) Uani d . 1 . .
C C17 1.1725(3) 0.82793(14) 0.27348(13) 0.0417(4) Uani d . 1 . .
H H17 1.2813 0.8915 0.2418 0.050 Uiso calc R 1 . .
C C18 1.0730(3) 0.78651(16) 0.20034(14) 0.0483(4) Uani d . 1 . .
H H18 1.1141 0.8222 0.1189 0.058 Uiso calc R 1 . .
C C19 0.9165(3) 0.69502(15) 0.24384(15) 0.0445(4) Uani d . 1 . .
H H19 0.8474 0.6678 0.1929 0.053 Uiso calc R 1 . .
C C20 0.8597(3) 0.64252(16) 0.36247(15) 0.0491(4) Uani d . 1 . .
H H20 0.7524 0.5783 0.3938 0.059 Uiso calc R 1 . .
C C21 0.9601(3) 0.68376(14) 0.43620(13) 0.0401(4) Uani d . 1 . .
H H21 0.9213 0.6467 0.5179 0.048 Uiso calc R 1 . .

loop_
_atom_site_aniso_label
_atom_site_aniso_U_11
_atom_site_aniso_U_22
_atom_site_aniso_U_33
_atom_site_aniso_U_12
_atom_site_aniso_U_13
_atom_site_aniso_U_23
O1 0.0422(6) 0.0378(6) 0.0273(5) 0.0079(5) -0.0037(5) -0.0103(5)
N1 0.0307(6) 0.0279(6) 0.0243(6) -0.0009(5) -0.0005(5) -0.0120(5)
N2 0.0353(7) 0.0283(6) 0.0267(6) -0.0012(5) -0.0012(5) -0.0119(5)
C1 0.0310(8) 0.0261(7) 0.0278(7) -0.0022(6) -0.0023(6) -0.0131(6)
C2 0.0300(7) 0.0283(7) 0.0256(7) -0.0054(6) -0.0005(6) -0.0131(6)
C3 0.0298(7) 0.0278(7) 0.0287(7) -0.0050(6) 0.0029(6) -0.0132(6)
C4 0.0305(8) 0.0334(8) 0.0321(7) -0.0040(6) -0.0014(6) -0.0153(6)
C5 0.0300(8) 0.0397(8) 0.0421(9) -0.0001(6) 0.0016(7) -0.0170(7)
C6 0.0407(9) 0.0398(9) 0.0409(9) -0.0013(7) 0.0113(7) -0.0184(7)
C7 0.0491(10) 0.0446(9) 0.0289(7) 0.0022(8) 0.0048(7) -0.0167(7)
C8 0.0390(9) 0.0388(8) 0.0284(7) 0.0037(7) -0.0009(6) -0.0143(6)
C9 0.0302(8) 0.0269(7) 0.0311(7) -0.0025(6) -0.0047(6) -0.0149(6)
C10 0.0309(8) 0.0293(7) 0.0303(7) -0.0010(6) -0.0041(6) -0.0153(6)
C11 0.0417(9) 0.0320(8) 0.0306(7) 0.0006(7) -0.0060(7) -0.0115(6)
C12 0.0408(9) 0.0324(8) 0.0447(9) 0.0068(7) -0.0106(7) -0.0147(7)
C13 0.0341(9) 0.0401(9) 0.0518(10) 0.0053(7) -0.0034(7) -0.0247(8)
C14 0.0324(8) 0.0370(8) 0.0374(8) -0.0007(6) 0.0013(6) -0.0192(7)
C15 0.0319(8) 0.0298(7) 0.0275(7) -0.0049(6) 0.0034(6) -0.0116(6)
C16 0.0267(7) 0.0283(7) 0.0276(7) 0.0025(6) 0.0000(6) -0.0136(6)
C17 0.0480(10) 0.0441(9) 0.0312(8) -0.0106(8) 0.0083(7) -0.0155(7)
C18 0.0596(11) 0.0584(11) 0.0299(8) -0.0017(9) 0.0045(8) -0.0231(8)
C19 0.0486(10) 0.0516(10) 0.0437(9) 0.0048(8) -0.0100(8) -0.0316(8)
C20 0.0533(11) 0.0530(10) 0.0497(10) -0.0177(8) 0.0027(8) -0.0300(9)
C21 0.0445(9) 0.0464(9) 0.0320(8) -0.0139(7) 0.0068(7) -0.0197(7)

loop_
_atom_type_symbol
_atom_type_description
_atom_type_scat_dispersion_real
_atom_type_scat_dispersion_imag
_atom_type_scat_source
C C 0.0033 0.0016 'International Tables Vol C Tables 4.2.6.8 and 6.1.1.4'
H H 0.0000 0.0000 'International Tables Vol C Tables 4.2.6.8 and 6.1.1.4'
N N 0.0061 0.0033 'International Tables Vol C Tables 4.2.6.8 and 6.1.1.4'
O O 0.0106 0.0060 'International Tables Vol C Tables 4.2.6.8 and 6.1.1.4'

loop_
_geom_angle_atom_site_label_1
_geom_angle_atom_site_label_2
_geom_angle_atom_site_label_3
_geom_angle_site_symmetry_1
_geom_angle_site_symmetry_3
_geom_angle
_geom_angle_publ_flag
C1 N1 C9 . . 122.23(11) ?
C1 N1 C15 . . 117.13(11) ?
C9 N1 C15 . . 120.63(11) ?
C2 N2 C10 . . 119.69(12) ?
O1 C1 N1 . . 120.56(12) ?
O1 C1 C2 . . 124.30(13) ?
N1 C1 C2 . . 115.13(11) ?
N2 C2 C3 . . 117.57(12) ?
N2 C2 C1 . . 122.49(12) ?
C3 C2 C1 . . 119.89(11) ?
C4 C3 C8 . . 118.12(13) ?
C4 C3 C2 . . 124.19(12) ?
C8 C3 C2 . . 117.69(12) ?
C5 C4 C3 . . 120.39(13) ?
C5 C4 H4 . . 119.8 ?
C3 C4 H4 . . 119.8 ?
C6 C5 C4 . . 120.92(14) ?
C6 C5 H5 . . 119.5 ?
C4 C5 H5 . . 119.5 ?
C5 C6 C7 . . 119.48(14) ?
C5 C6 H6 . . 120.3 ?
C7 C6 H6 . . 120.3 ?
C8 C7 C6 . . 120.05(14) ?
C8 C7 H7 . . 120.0 ?
C6 C7 H7 . . 120.0 ?
C7 C8 C3 . . 121.03(14) ?
C7 C8 H8 . . 119.5 ?
C3 C8 H8 . . 119.5 ?
N1 C9 C14 . . 122.46(13) ?
N1 C9 C10 . . 117.81(12) ?
C14 C9 C10 . . 119.71(13) ?
N2 C10 C11 . . 118.79(13) ?
N2 C10 C9 . . 121.84(12) ?
C11 C10 C9 . . 119.33(13) ?
C12 C11 C10 . . 120.43(14) ?
C12 C11 H11 . . 119.8 ?
C10 C11 H11 . . 119.8 ?
C11 C12 C13 . . 119.83(14) ?
C11 C12 H12 . . 120.1 ?
C13 C12 H12 . . 120.1 ?
C14 C13 C12 . . 120.87(15) ?
C14 C13 H13 . . 119.6 ?
C12 C13 H13 . . 119.6 ?
C13 C14 C9 . . 119.81(14) ?
C13 C14 H14 . . 120.1 ?
C9 C14 H14 . . 120.1 ?
N1 C15 C16 . . 113.80(11) ?
N1 C15 H15A . . 108.8 ?
C16 C15 H15A . . 108.8 ?
N1 C15 H15B . . 108.8 ?
C16 C15 H15B . . 108.8 ?
H15A C15 H15B . . 107.7 ?
C21 C16 C17 . . 118.26(13) ?
C21 C16 C15 . . 122.73(12) ?
C17 C16 C15 . . 118.99(13) ?
C18 C17 C16 . . 120.52(15) ?
C18 C17 H17 . . 119.7 ?
C16 C17 H17 . . 119.7 ?
C19 C18 C17 . . 120.85(15) ?
C19 C18 H18 . . 119.6 ?
C17 C18 H18 . . 119.6 ?
C18 C19 C20 . . 119.34(15) ?
C18 C19 H19 . . 120.3 ?
C20 C19 H19 . . 120.3 ?
C19 C20 C21 . . 119.91(16) ?
C19 C20 H20 . . 120.0 ?
C21 C20 H20 . . 120.0 ?
C16 C21 C20 . . 121.11(14) ?
C16 C21 H21 . . 119.4 ?
C20 C21 H21 . . 119.4 ?

loop_
_geom_bond_atom_site_label_1
_geom_bond_atom_site_label_2
_geom_bond_site_symmetry_2
_geom_bond_distance
_geom_bond_publ_flag
O1 C1 . 1.2274(15) ?
N1 C1 . 1.3820(18) ?
N1 C9 . 1.3918(17) ?
N1 C15 . 1.4698(16) ?
N2 C2 . 1.3000(17) ?
N2 C10 . 1.3843(18) ?
C1 C2 . 1.4925(18) ?
C2 C3 . 1.4872(19) ?
C3 C4 . 1.3971(19) ?
C3 C8 . 1.4008(19) ?
C4 C5 . 1.383(2) ?
C4 H4 . 0.9500 ?
C5 C6 . 1.379(2) ?
C5 H5 . 0.9500 ?
C6 C7 . 1.387(2) ?
C6 H6 . 0.9500 ?
C7 C8 . 1.382(2) ?
C7 H7 . 0.9500 ?
C8 H8 . 0.9500 ?
C9 C14 . 1.396(2) ?
C9 C10 . 1.4071(19) ?
C10 C11 . 1.4021(19) ?
C11 C12 . 1.376(2) ?
C11 H11 . 0.9500 ?
C12 C13 . 1.394(2) ?
C12 H12 . 0.9500 ?
C13 C14 . 1.379(2) ?
C13 H13 . 0.9500 ?
C14 H14 . 0.9500 ?
C15 C16 . 1.5132(18) ?
C15 H15A . 0.9900 ?
C15 H15B . 0.9900 ?
C16 C21 . 1.376(2) ?
C16 C17 . 1.3887(19) ?
C17 C18 . 1.386(2) ?
C17 H17 . 0.9500 ?
C18 C19 . 1.366(3) ?
C18 H18 . 0.9500 ?
C19 C20 . 1.380(2) ?
C19 H19 . 0.9500 ?
C20 C21 . 1.393(2) ?
C20 H20 . 0.9500 ?
C21 H21 . 0.9500 ?

loop_
_geom_torsion_atom_site_label_1
_geom_torsion_atom_site_label_2
_geom_torsion_atom_site_label_3
_geom_torsion_atom_site_label_4
_geom_torsion_site_symmetry_1
_geom_torsion_site_symmetry_2
_geom_torsion_site_symmetry_3
_geom_torsion_site_symmetry_4
_geom_torsion
_geom_torsion_publ_flag
C9 N1 C1 O1 . . . . -171.38(12) ?
C15 N1 C1 O1 . . . . 8.22(18) ?
C9 N1 C1 C2 . . . . 9.96(18) ?
C15 N1 C1 C2 . . . . -170.44(11) ?
C10 N2 C2 C3 . . . . -175.06(12) ?
C10 N2 C2 C1 . . . . 2.35(19) ?
O1 C1 C2 N2 . . . . 172.36(13) ?
N1 C1 C2 N2 . . . . -9.05(18) ?
O1 C1 C2 C3 . . . . -10.3(2) ?
N1 C1 C2 C3 . . . . 168.30(11) ?
N2 C2 C3 C4 . . . . -155.97(13) ?
C1 C2 C3 C4 . . . . 26.6(2) ?
N2 C2 C3 C8 . . . . 24.20(19) ?
C1 C2 C3 C8 . . . . -153.28(13) ?
C8 C3 C4 C5 . . . . -0.5(2) ?
C2 C3 C4 C5 . . . . 179.64(13) ?
C3 C4 C5 C6 . . . . 0.4(2) ?
C4 C5 C6 C7 . . . . 0.1(2) ?
C5 C6 C7 C8 . . . . -0.4(2) ?
C6 C7 C8 C3 . . . . 0.2(2) ?
C4 C3 C8 C7 . . . . 0.2(2) ?
C2 C3 C8 C7 . . . . -179.92(14) ?
C1 N1 C9 C14 . . . . 174.04(12) ?
C15 N1 C9 C14 . . . . -5.54(19) ?
C1 N1 C9 C10 . . . . -4.59(18) ?
C15 N1 C9 C10 . . . . 175.83(12) ?
C2 N2 C10 C11 . . . . -178.50(12) ?
C2 N2 C10 C9 . . . . 3.8(2) ?
N1 C9 C10 N2 . . . . -2.82(19) ?
C14 C9 C10 N2 . . . . 178.51(12) ?
N1 C9 C10 C11 . . . . 179.47(12) ?
C14 C9 C10 C11 . . . . 0.8(2) ?
N2 C10 C11 C12 . . . . -177.24(13) ?
C9 C10 C11 C12 . . . . 0.5(2) ?
C10 C11 C12 C13 . . . . -1.1(2) ?
C11 C12 C13 C14 . . . . 0.4(2) ?
C12 C13 C14 C9 . . . . 1.0(2) ?
N1 C9 C14 C13 . . . . 179.85(13) ?
C10 C9 C14 C13 . . . . -1.5(2) ?
C1 N1 C15 C16 . . . . -92.98(14) ?
C9 N1 C15 C16 . . . . 86.63(15) ?
N1 C15 C16 C21 . . . . 0.29(19) ?
N1 C15 C16 C17 . . . . 178.13(13) ?
C21 C16 C17 C18 . . . . 1.2(2) ?
C15 C16 C17 C18 . . . . -176.71(14) ?
C16 C17 C18 C19 . . . . -0.1(3) ?
C17 C18 C19 C20 . . . . -0.8(3) ?
C18 C19 C20 C21 . . . . 0.6(3) ?
C17 C16 C21 C20 . . . . -1.4(2) ?
C15 C16 C21 C20 . . . . 176.43(14) ?
C19 C20 C21 C16 . . . . 0.5(3) ?

loop_
_cod_related_entry_id
_cod_related_entry_database
_cod_related_entry_code
1 ChemSpider 24743449
